data_7249606
loop_
_publ_author_name
'Budzikur-Maci\;ag, Daria'
'Kinzhybalo, Vasyl'
'\'Slepokura, Katarzyna'

_publ_section_title
;
 Structural landscape studies of aminopyridinium hypodiphosphates:
 dehydration and polymorphism in 4-aminopyridinium salts
;
_journal_issue 48
_journal_name_full CrystEngComm
_journal_page_first 6861
_journal_page_last 6872
_journal_paper_doi 10.1039/D4CE01048E
_journal_volume 26
_journal_year 2024
_chemical_formula_moiety '2(C5 H7 N2), (H2 P2 O6), (H4 P2 O6), 2(H2 O)'
_chemical_formula_sum 'C10 H24 N4 O14 P4'
_chemical_formula_weight 548.21
_space_group_crystal_system monoclinic
_space_group_IT_number 14
_space_group_name_Hall '-P 2yn'
_space_group_name_H-M_alt 'P 1 21/n 1'
_atom_sites_solution_hydrogens mixed
_atom_sites_solution_primary dual
_atom_sites_solution_secondary difmap
_audit_creation_method SHELXL-2016/6
_audit_update_record
;
2024-08-15 deposited with the CCDC.	2024-11-19 downloaded from the CCDC.
;
_cell_angle_alpha 90
_cell_angle_beta 108.97(2)
_cell_angle_gamma 90
_cell_formula_units_Z 2
_cell_length_a 7.2355(13)
_cell_length_b 18.528(3)
_cell_length_c 8.8381(14)
_cell_measurement_reflns_used 12838
_cell_measurement_temperature 100(2)
_cell_measurement_theta_max 37.3870
_cell_measurement_theta_min 3.8500
_cell_volume 1120.5(4)
_computing_cell_refinement 'CrysAlisPro 1.171.41.80a (Rigaku OD, 2020)'
_computing_data_collection 'CrysAlisPro 1.171.41.80a (Rigaku OD, 2020)'
_computing_data_reduction 'CrysAlisPro 1.171.41.80a (Rigaku OD, 2020)'
_computing_structure_refinement 'SHELXL-2016/6 (Sheldrick, 2016)'
_computing_structure_solution 'SHELXT-2016/6 (Sheldrick, 2016)'
_diffrn_ambient_temperature 100(2)
_diffrn_detector 'CCD plate'
_diffrn_detector_area_resol_mean 10.3456
_diffrn_detector_type Ruby
_diffrn_measured_fraction_theta_full 0.999
_diffrn_measured_fraction_theta_max 0.966
_diffrn_measurement_device 'four-circle diffractometer'
_diffrn_measurement_device_type 'Agilent Technologies Xcalibur R, Ruby, Gemini ultra'
_diffrn_measurement_method '\w scans'
_diffrn_radiation_monochromator graphite
_diffrn_radiation_probe x-ray
_diffrn_radiation_type MoK\a
_diffrn_radiation_wavelength 0.71073
_diffrn_reflns_av_R_equivalents 0.0294
_diffrn_reflns_av_unetI/netI 0.0214
_diffrn_reflns_Laue_measured_fraction_full 0.999
_diffrn_reflns_Laue_measured_fraction_max 0.966
_diffrn_reflns_limit_h_max 12
_diffrn_reflns_limit_h_min -12
_diffrn_reflns_limit_k_max 31
_diffrn_reflns_limit_k_min -31
_diffrn_reflns_limit_l_max 14
_diffrn_reflns_limit_l_min -14
_diffrn_reflns_number 30195
_diffrn_reflns_point_group_measured_fraction_full 0.999
_diffrn_reflns_point_group_measured_fraction_max 0.966
_diffrn_reflns_theta_full 25.242
_diffrn_reflns_theta_max 37.651
_diffrn_reflns_theta_min 3.174
_diffrn_source 'fine-focus sealed X-ray tube'
_diffrn_source_type 'Enhance (Mo) X-ray Source'
_exptl_absorpt_coefficient_mu 0.411
_exptl_absorpt_correction_T_max 1.00000
_exptl_absorpt_correction_T_min 0.98288
_exptl_absorpt_correction_type multi-scan
_exptl_absorpt_process_details
;
CrysAlisPro 1.171.41.80a (Rigaku Oxford Diffraction, 2020)
Empirical absorption correction using spherical harmonics,
implemented in SCALE3 ABSPACK scaling algorithm.
;
_exptl_crystal_colour colourless
_exptl_crystal_density_diffrn 1.625
_exptl_crystal_description block
_exptl_crystal_F_000 568
_exptl_crystal_size_max 0.248
_exptl_crystal_size_mid 0.241
_exptl_crystal_size_min 0.140
_refine_diff_density_max 0.507
_refine_diff_density_min -0.453
_refine_diff_density_rms 0.065
_refine_ls_extinction_method none
_refine_ls_goodness_of_fit_ref 1.085
_refine_ls_hydrogen_treatment refU
_refine_ls_matrix_type full
_refine_ls_number_parameters 174
_refine_ls_number_reflns 5756
_refine_ls_number_restraints 3
_refine_ls_restrained_S_all 1.085
_refine_ls_R_factor_all 0.0342
_refine_ls_R_factor_gt 0.0262
_refine_ls_shift/su_max 0.002
_refine_ls_shift/su_mean 0.000
_refine_ls_structure_factor_coef Fsqd
_refine_ls_weighting_details 'w=1/[\s^2^(Fo^2^)+(0.0344P)^2^+0.1974P] where P=(Fo^2^+2Fc^2^)/3'
_refine_ls_weighting_scheme calc
_refine_ls_wR_factor_gt 0.0683
_refine_ls_wR_factor_ref 0.0720
_reflns_Friedel_coverage 0.000
_reflns_number_gt 4944
_reflns_number_total 5756
_reflns_threshold_expression 'I > 2\s(I)'
_cod_data_source_file d4ce01048e2.cif
_cod_data_source_block 4amino11m-smart
_cod_depositor_comments 'Adding full bibliography for 7249606--7249610.cif.'
_cod_original_cell_volume 1120.5(3)
_cod_original_sg_symbol_H-M 'P 21/n'
_cod_database_code 7249606
_shelx_shelxl_version_number 2016/6
_shelx_space_group_comment
;
The symmetry employed for this shelxl refinement is uniquely defined
by the following loop, which should always be used as a source of
symmetry information in preference to the above space-group names.
They are only intended as comments.
;
_shelx_estimated_absorpt_t_min 0.905
_shelx_estimated_absorpt_t_max 0.945

loop_
_space_group_symop_operation_xyz
'x, y, z'
'-x+1/2, y+1/2, -z+1/2'
'-x, -y, -z'
'x-1/2, -y-1/2, z-1/2'

loop_
_atom_site_label
_atom_site_type_symbol
_atom_site_fract_x
_atom_site_fract_y
_atom_site_fract_z
_atom_site_U_iso_or_equiv
_atom_site_adp_type
_atom_site_occupancy
_atom_site_site_symmetry_order
_atom_site_calc_flag
_atom_site_refinement_flags_posn
_atom_site_refinement_flags_adp
_atom_site_refinement_flags_occupancy
_atom_site_disorder_assembly
_atom_site_disorder_group
P1A P 0.61120(3) 0.54090(2) 0.50907(2) 0.01076(4) Uani 1 1 d . . . . .
O1A O 0.68424(8) 0.56895(3) 0.67627(6) 0.01466(10) Uani 1 1 d . . . . .
O2A O 0.51345(9) 0.60164(3) 0.39100(7) 0.01690(10) Uani 1 1 d . . . . .
H2PA H 0.466(3) 0.5892(12) 0.272(2) 0.070(6) Uiso 1 1 d . . . . .
O3A O 0.77694(8) 0.50379(4) 0.46306(7) 0.01694(10) Uani 1 1 d . . . . .
H3PA H 0.758(3) 0.4908(11) 0.379(2) 0.061(5) Uiso 1 1 d . . . . .
P1B P 0.35867(3) 0.52460(2) -0.01574(2) 0.01129(4) Uani 1 1 d . . . . .
O1B O 0.26708(9) 0.54549(3) -0.18860(6) 0.01545(10) Uani 1 1 d . . . . .
O2B O 0.38801(9) 0.58749(3) 0.09853(6) 0.01567(10) Uani 1 1 d . . . . .
O3B O 0.23292(9) 0.46360(3) 0.02606(7) 0.01732(10) Uani 1 1 d . . . . .
H3PB H 0.259(3) 0.4572(9) 0.118(2) 0.051(5) Uiso 1 1 d . . . . .
N1 N 1.01779(10) 0.68705(4) 1.12073(8) 0.01774(12) Uani 1 1 d . . . . .
H1N H 1.028(2) 0.6724(8) 1.0303(17) 0.033(4) Uiso 1 1 d . . . . .
C2 C 1.02730(12) 0.64012(4) 1.23989(9) 0.01749(13) Uani 1 1 d . . . . .
H2 H 1.041805 0.590021 1.223793 0.021 Uiso 1 1 calc R U . . .
C3 C 1.01639(12) 0.66358(4) 1.38314(9) 0.01600(12) Uani 1 1 d . . . . .
H3 H 1.024240 0.629981 1.466191 0.019 Uiso 1 1 calc R U . . .
C4 C 0.99333(11) 0.73821(4) 1.40773(9) 0.01403(12) Uani 1 1 d . . . . .
N4 N 0.98025(12) 0.76296(4) 1.54576(8) 0.01894(13) Uani 1 1 d . . . . .
H4N1 H 0.9594(19) 0.8075(8) 1.5579(16) 0.027(3) Uiso 1 1 d . . . . .
H4N2 H 0.9851(19) 0.7341(8) 1.6210(17) 0.029(3) Uiso 1 1 d . . . . .
C5 C 0.98577(12) 0.78576(4) 1.28001(9) 0.01628(12) Uani 1 1 d . . . . .
H5 H 0.971913 0.836242 1.291800 0.020 Uiso 1 1 calc R U . . .
C6 C 0.99851(12) 0.75864(4) 1.14008(9) 0.01755(13) Uani 1 1 d . . . . .
H6 H 0.993730 0.790660 1.054935 0.021 Uiso 1 1 calc R U . . .
O1W O 1.00434(8) 0.65724(3) 0.80117(7) 0.01489(10) Uani 1 1 d DG . . . .
H1W1 H 0.896540 0.636215 0.760124 0.040(4) Uiso 1 1 d DG . . . .
H1W2 H 1.093412 0.627646 0.803486 0.040(4) Uiso 1 1 d DG . . . .

loop_
_atom_site_aniso_label
_atom_site_aniso_U_11
_atom_site_aniso_U_22
_atom_site_aniso_U_33
_atom_site_aniso_U_23
_atom_site_aniso_U_13
_atom_site_aniso_U_12
P1A 0.01309(8) 0.01148(8) 0.00824(7) -0.00136(5) 0.00419(6) -0.00186(5)
O1A 0.0191(2) 0.0161(2) 0.00889(19) -0.00289(16) 0.00464(17) -0.00471(19)
O2A 0.0256(3) 0.0129(2) 0.0112(2) 0.00053(17) 0.00472(19) -0.00022(19)
O3A 0.0147(2) 0.0237(3) 0.0141(2) -0.0036(2) 0.00686(18) -0.0003(2)
P1B 0.01445(8) 0.01154(8) 0.00828(7) 0.00059(5) 0.00425(6) 0.00178(6)
O1B 0.0198(3) 0.0175(2) 0.00875(19) 0.00162(17) 0.00432(18) 0.00583(19)
O2B 0.0241(3) 0.0124(2) 0.0107(2) -0.00035(16) 0.00591(19) 0.00345(19)
O3B 0.0187(3) 0.0216(3) 0.0119(2) 0.00049(19) 0.00544(19) -0.0052(2)
N1 0.0196(3) 0.0196(3) 0.0147(3) -0.0034(2) 0.0065(2) -0.0005(2)
C2 0.0196(3) 0.0147(3) 0.0184(3) -0.0028(2) 0.0065(3) 0.0001(2)
C3 0.0197(3) 0.0128(3) 0.0162(3) 0.0004(2) 0.0067(2) 0.0007(2)
C4 0.0159(3) 0.0130(3) 0.0139(3) 0.0004(2) 0.0057(2) 0.0004(2)
N4 0.0307(4) 0.0141(3) 0.0146(3) 0.0008(2) 0.0109(2) 0.0030(2)
C5 0.0215(3) 0.0131(3) 0.0155(3) 0.0012(2) 0.0077(2) 0.0003(2)
C6 0.0204(3) 0.0182(3) 0.0149(3) 0.0008(2) 0.0069(3) -0.0008(3)
O1W 0.0154(2) 0.0145(2) 0.0143(2) 0.00012(17) 0.00430(18) -0.00004(18)

loop_
_atom_type_symbol
_atom_type_description
_atom_type_scat_dispersion_real
_atom_type_scat_dispersion_imag
_atom_type_scat_source
C C 0.0033 0.0016 'International Tables Vol C Tables 4.2.6.8 and 6.1.1.4'
H H 0.0000 0.0000 'International Tables Vol C Tables 4.2.6.8 and 6.1.1.4'
N N 0.0061 0.0033 'International Tables Vol C Tables 4.2.6.8 and 6.1.1.4'
O O 0.0106 0.0060 'International Tables Vol C Tables 4.2.6.8 and 6.1.1.4'
P P 0.1023 0.0942 'International Tables Vol C Tables 4.2.6.8 and 6.1.1.4'

loop_
_geom_angle_atom_site_label_1
_geom_angle_atom_site_label_2
_geom_angle_atom_site_label_3
_geom_angle
_geom_angle_site_symmetry_1
_geom_angle_site_symmetry_3
_geom_angle_publ_flag
O1A P1A O2A 110.67(4) . . yes
O1A P1A O3A 111.10(4) . . yes
O2A P1A O3A 111.77(4) . . yes
O1A P1A P1A 109.32(3) . 3_666 yes
O2A P1A P1A 107.02(3) . 3_666 yes
O3A P1A P1A 106.78(3) . 3_666 yes
P1A O2A H2PA 117.3(12) . . ?
P1A O3A H3PA 119.5(14) . . ?
O1B P1B O2B 113.58(3) . . yes
O1B P1B O3B 109.07(4) . . yes
O2B P1B O3B 111.37(4) . . yes
O1B P1B P1B 108.87(3) . 3_665 yes
O2B P1B P1B 108.42(3) . 3_665 yes
O3B P1B P1B 105.16(3) . 3_665 yes
P1B O2B H2PA 130.1(9) . . ?
P1B O3B H3PB 112.9(12) . . ?
C2 N1 C6 121.00(7) . . ?
C2 N1 H1N 121.2(10) . . ?
C6 N1 H1N 117.8(10) . . ?
N1 C2 C3 120.98(7) . . ?
N1 C2 H2 119.5 . . ?
C3 C2 H2 119.5 . . ?
C2 C3 C4 119.86(7) . . ?
C2 C3 H3 120.1 . . ?
C4 C3 H3 120.1 . . ?
N4 C4 C3 121.46(7) . . ?
N4 C4 C5 121.18(7) . . ?
C3 C4 C5 117.36(7) . . ?
C4 N4 H4N1 121.0(9) . . ?
C4 N4 H4N2 120.3(10) . . ?
H4N1 N4 H4N2 118.6(13) . . ?
C6 C5 C4 119.70(7) . . ?
C6 C5 H5 120.1 . . ?
C4 C5 H5 120.1 . . ?
N1 C6 C5 121.08(7) . . ?
N1 C6 H6 119.5 . . ?
C5 C6 H6 119.5 . . ?
H1W1 O1W H1W2 107.7 . . ?

loop_
_geom_bond_atom_site_label_1
_geom_bond_atom_site_label_2
_geom_bond_distance
_geom_bond_site_symmetry_2
_geom_bond_publ_flag
P1A O1A 1.4918(6) . yes
P1A O2A 1.5414(6) . yes
P1A O3A 1.5471(6) . yes
P1A P1A 2.1781(5) 3_666 yes
O2A H2PA 1.021(19) . ?
O3A H3PA 0.751(19) . ?
P1B O1B 1.5049(6) . yes
P1B O2B 1.5112(6) . yes
P1B O3B 1.5685(6) . yes
P1B P1B 2.1727(5) 3_665 yes
O2B H2PA 1.452(19) . ?
O3B H3PB 0.783(17) . ?
N1 C2 1.3500(11) . ?
N1 C6 1.3505(11) . ?
N1 H1N 0.870(14) . ?
C2 C3 1.3649(11) . ?
C2 H2 0.9500 . ?
C3 C4 1.4179(11) . ?
C3 H3 0.9500 . ?
C4 N4 1.3352(10) . ?
C4 C5 1.4189(10) . ?
N4 H4N1 0.852(14) . ?
N4 H4N2 0.846(14) . ?
C5 C6 1.3655(11) . ?
C5 H5 0.9500 . ?
C6 H6 0.9500 . ?
O1W H1W1 0.8413 . ?
O1W H1W2 0.8413 . ?

loop_
_geom_hbond_atom_site_label_D
_geom_hbond_atom_site_label_H
_geom_hbond_atom_site_label_A
_geom_hbond_distance_DH
_geom_hbond_distance_HA
_geom_hbond_distance_DA
_geom_hbond_angle_DHA
_geom_hbond_site_symmetry_A
O2A H2PA O2B 1.021(19) 1.452(19) 2.4594(9) 168(2) .
O3A H3PA O1B 0.751(19) 1.765(19) 2.5133(9) 174(2) 3_665
O3B H3PB O1A 0.783(17) 1.794(17) 2.5728(9) 173.1(18) 3_666
N1 H1N O1W 0.870(14) 1.996(14) 2.848 166.2(14) .
N4 H4N1 O2B 0.852(14) 2.074(14) 2.9228(10) 174.1(12) 4_677
N4 H4N2 O1W 0.846(14) 2.106(14) 2.951 176.5(13) 1_556
C2 H2 O3B 0.95 2.64 3.1441(11) 113.8 3_666
C6 H6 O2A 0.95 2.50 3.4226(11) 164.7 4_676
O1W H1W1 O1A 0.84 1.93 2.756 167.3 .
O1W H1W2 O1B 0.84 1.96 2.792 169.7 1_656

loop_
_geom_torsion_atom_site_label_1
_geom_torsion_atom_site_label_2
_geom_torsion_atom_site_label_3
_geom_torsion_atom_site_label_4
_geom_torsion
_geom_torsion_site_symmetry_1
_geom_torsion_site_symmetry_2
_geom_torsion_site_symmetry_3
_geom_torsion_site_symmetry_4
_geom_torsion_publ_flag
C6 N1 C2 C3 0.44(12) . . . . ?
N1 C2 C3 C4 0.46(12) . . . . ?
C2 C3 C4 N4 179.35(8) . . . . ?
C2 C3 C4 C5 -1.01(11) . . . . ?
N4 C4 C5 C6 -179.65(8) . . . . ?
C3 C4 C5 C6 0.70(11) . . . . ?
C2 N1 C6 C5 -0.76(13) . . . . ?
C4 C5 C6 N1 0.16(12) . . . . ?
O1A P1A P1A O1A 180 . . 3_666 3_666 yes
O2A P1A P1A O1A 60.10(4) . . 3_666 3_666 yes
O3A P1A P1A O1A -59.73(4) . . 3_666 3_666 yes
O1A P1A P1A O2A -60.10(4) . . 3_666 3_666 yes
O2A P1A P1A O2A 180 . . 3_666 3_666 yes
O3A P1A P1A O2A 60.17(4) . . 3_666 3_666 yes
O1A P1A P1A O3A 59.73(4) . . 3_666 3_666 yes
O2A P1A P1A O3A -60.17(4) . . 3_666 3_666 yes
O3A P1A P1A O3A 180 . . 3_666 3_666 yes
O1B P1B P1B O1B 180 . . 3_665 3_665 yes
O2B P1B P1B O1B 55.99(4) . . 3_665 3_665 yes
O3B P1B P1B O1B -63.24(4) . . 3_665 3_665 yes
O1B P1B P1B O2B -55.99(4) . . 3_665 3_665 yes
O2B P1B P1B O2B 180 . . 3_665 3_665 yes
O3B P1B P1B O2B 60.78(4) . . 3_665 3_665 yes
O1B P1B P1B O3B 63.24(4) . . 3_665 3_665 yes
O2B P1B P1B O3B -60.78(4) . . 3_665 3_665 yes
O3B P1B P1B O3B 180 . . 3_665 3_665 yes
